data_4037790
loop_
_publ_author_name
'Caballero, Esmeralda'
'Guzman, David'
'Torres, Tom\'as'
'Rodriguez-Morgade, M Salome'

_publ_section_title
;
 Expanding the Subporphyrazine chromophore by conjugation of phenylene and
 vinylene substituents: Rainbow SubPzs.
;
_journal_name_full 'The Journal of organic chemistry'
_journal_paper_doi 10.1021/acs.joc.9b02658
_journal_year 2019
_chemical_formula_sum 'C76 H79 B N6 O19'
_chemical_formula_weight 1391.26
_chemical_name_common 345TMTSubPz
_space_group_crystal_system orthorhombic
_space_group_IT_number 19
_space_group_name_Hall 'P 2ac 2ab'
_space_group_name_H-M_alt 'P 21 21 21'
_atom_sites_solution_hydrogens geom
_cell_angle_alpha 90
_cell_angle_beta 90
_cell_angle_gamma 90
_cell_formula_units_Z 4
_cell_length_a 11.5995(3)
_cell_length_b 17.9668(4)
_cell_length_c 37.0913(8)
_cell_measurement_reflns_used 9979
_cell_measurement_temperature 296.(2)
_cell_measurement_theta_max 21.8733
_cell_measurement_theta_min 2.2671
_cell_volume 7730.0(3)
_computing_cell_refinement 'Bruker SAINT'
_computing_data_collection 'Bruker APEX2'
_computing_data_reduction 'Bruker SAINT'
_computing_molecular_graphics 'Bruker SHELXTL'
_computing_publication_material 'Bruker SHELXTL'
_computing_structure_refinement 'SHELXL-2014 (Sheldrick 2014)'
_computing_structure_solution 'SHELXS-97 (Sheldrick 2008)'
_diffrn_ambient_temperature 296.(2)
_diffrn_detector_area_resol_mean 8.3333
_diffrn_measured_fraction_theta_full 0.999
_diffrn_measured_fraction_theta_max 0.999
_diffrn_measurement_device_type 'Bruker Kappa Apex II'
_diffrn_measurement_method '\f and \w scans'
_diffrn_radiation_type 'Mo K\a'
_diffrn_radiation_wavelength 0.71073
_diffrn_reflns_av_R_equivalents 0.0549
_diffrn_reflns_av_unetI/netI 0.0398
_diffrn_reflns_limit_h_max 13
_diffrn_reflns_limit_h_min -13
_diffrn_reflns_limit_k_max 21
_diffrn_reflns_limit_k_min -21
_diffrn_reflns_limit_l_max 44
_diffrn_reflns_limit_l_min -44
_diffrn_reflns_number 102996
_diffrn_reflns_theta_full 25.35
_diffrn_reflns_theta_max 25.35
_diffrn_reflns_theta_min 1.26
_exptl_absorpt_coefficient_mu 0.086
_exptl_absorpt_correction_T_max 1.00
_exptl_absorpt_correction_T_min 0.94
_exptl_absorpt_correction_type multi-scan
_exptl_absorpt_process_details sadabs
_exptl_crystal_colour 'intense red-purple'
_exptl_crystal_density_diffrn 1.195
_exptl_crystal_density_method 'not measured'
_exptl_crystal_description plate
_exptl_crystal_F_000 2936
_exptl_crystal_size_max 0.240
_exptl_crystal_size_mid 0.090
_exptl_crystal_size_min 0.010
_refine_diff_density_max 1.436
_refine_diff_density_min -0.628
_refine_ls_abs_structure_details
;

Flack x determined using 3572 quotients [(I+)-(I-)]/[(I+)+(I-)]
(Parsons, Flack and Wagner, Acta Cryst. B69 (2013) 249-259).
;
_refine_ls_abs_structure_Flack 0.1(3)
_refine_ls_extinction_method none
_refine_ls_goodness_of_fit_ref 1.169
_refine_ls_hydrogen_treatment constr
_refine_ls_matrix_type full
_refine_ls_number_parameters 899
_refine_ls_number_reflns 14132
_refine_ls_number_restraints 13
_refine_ls_restrained_S_all 1.174
_refine_ls_R_factor_all 0.1338
_refine_ls_R_factor_gt 0.0938
_refine_ls_shift/su_max 0.000
_refine_ls_shift/su_mean 0.000
_refine_ls_structure_factor_coef Fsqd
_refine_ls_weighting_details 'w=1/[\s^2^(Fo^2^)+(0.2000P)^2^] where P=(Fo^2^+2Fc^2^)/3'
_refine_ls_weighting_scheme calc
_refine_ls_wR_factor_gt 0.2630
_refine_ls_wR_factor_ref 0.3011
_reflns_number_gt 9899
_reflns_number_total 14132
_reflns_threshold_expression 'I > 2\s(I)'
_cod_data_source_file jo9b02658_si_002.cif
_cod_data_source_block 10_01829
_cod_database_code 4037790

loop_
_space_group_symop_operation_xyz
'x, y, z'
'-x+1/2, -y, z+1/2'
'-x, y+1/2, -z+1/2'
'x+1/2, -y+1/2, -z'

loop_
_atom_site_type_symbol
_atom_site_label
_atom_site_fract_x
_atom_site_fract_y
_atom_site_fract_z
_atom_site_U_iso_or_equiv
_atom_site_adp_type
_atom_site_calc_flag
_atom_site_refinement_flags_adp
_atom_site_refinement_flags_occupancy
_atom_site_refinement_flags_posn
_atom_site_occupancy
_atom_site_disorder_assembly
_atom_site_disorder_group
B B1 0.5440(6) 0.5747(4) 0.6090(2) 0.0422(16) Uani d . . . 1.0 . .
C C1 0.5990(5) 0.6867(4) 0.64722(18) 0.0435(15) Uani d . . . 1.0 . .
C C2 0.6428(5) 0.7609(3) 0.64017(16) 0.0412(14) Uani d . . . 1.0 . .
C C3 0.6656(6) 0.7655(3) 0.60332(18) 0.0467(15) Uani d . . . 1.0 . .
C C4 0.6346(5) 0.6944(3) 0.58773(16) 0.0390(13) Uani d . . . 1.0 . .
C C5 0.6779(5) 0.5884(3) 0.55628(16) 0.0415(14) Uani d . . . 1.0 . .
C C6 0.7495(5) 0.5378(4) 0.53465(17) 0.0435(14) Uani d . . . 1.0 . .
C C7 0.7513(6) 0.4703(3) 0.55253(17) 0.0435(14) Uani d . . . 1.0 . .
C C8 0.6771(5) 0.4777(3) 0.58364(17) 0.0432(14) Uani d . . . 1.0 . .
C C9 0.6331(5) 0.4699(3) 0.64392(17) 0.0428(14) Uani d . . . 1.0 . .
C C10 0.6654(6) 0.4540(4) 0.68049(18) 0.0475(15) Uani d . . . 1.0 . .
C C11 0.6435(5) 0.5186(3) 0.70086(18) 0.0427(14) Uani d . . . 1.0 . .
C C12 0.5960(5) 0.5731(4) 0.67539(17) 0.0435(14) Uani d . . . 1.0 . .
C C13 0.6659(5) 0.8178(3) 0.66819(17) 0.0438(14) Uani d . . . 1.0 . .
C C14 0.6406(6) 0.8909(4) 0.66061(18) 0.0503(16) Uani d . . . 1.0 . .
H H14 0.6081 0.9037 0.6385 0.06 Uiso calc U . R 1.0 . .
C C15 0.6638(7) 0.9459(4) 0.6861(2) 0.0547(17) Uani d . . . 1.0 . .
C C16 0.7100(6) 0.9268(4) 0.7194(2) 0.0558(18) Uani d . . . 1.0 . .
C C17 0.7344(7) 0.8519(4) 0.7268(2) 0.0567(18) Uani d . . . 1.0 . .
C C18 0.7099(6) 0.7976(4) 0.70170(18) 0.0491(16) Uani d . . . 1.0 . .
H H18 0.7226 0.7478 0.7071 0.059 Uiso calc U . R 1.0 . .
C C19 0.6123(16) 1.0424(5) 0.6465(3) 0.120(5) Uani d . . . 1.0 . .
H H19A 0.6709 1.0284 0.6295 0.179 Uiso calc U . R 1.0 . .
H H19B 0.6033 1.0955 0.6463 0.179 Uiso calc U . R 1.0 . .
H H19C 0.5407 1.0193 0.6399 0.179 Uiso calc U . R 1.0 . .
C C20 0.6604(14) 0.9894(8) 0.7726(4) 0.127(5) Uani d . . . 1.0 . .
H H20A 0.6059 0.9492 0.7721 0.191 Uiso calc U . R 1.0 . .
H H20B 0.6202 1.0358 0.7702 0.191 Uiso calc U . R 1.0 . .
H H20C 0.7017 0.9887 0.795 0.191 Uiso calc U . R 1.0 . .
C C21 0.8336(11) 0.7698(6) 0.7660(3) 0.097(3) Uani d . . . 1.0 . .
H H21A 0.7751 0.7321 0.7657 0.145 Uiso calc U . R 1.0 . .
H H21B 0.8708 0.7702 0.7891 0.145 Uiso calc U . R 1.0 . .
H H21C 0.8895 0.7595 0.7476 0.145 Uiso calc U . R 1.0 . .
C C22 0.7241(6) 0.8249(4) 0.58280(19) 0.0502(16) Uani d . . . 1.0 . .
C C23 0.6855(6) 0.8426(4) 0.5485(2) 0.0546(17) Uani d . . . 1.0 . .
H H23 0.6227 0.8172 0.539 0.066 Uiso calc U . R 1.0 . .
C C24 0.7388(7) 0.8973(4) 0.5282(2) 0.063(2) Uani d . . . 1.0 . .
C C25 0.8301(7) 0.9355(4) 0.5415(2) 0.0633(19) Uani d . . . 1.0 . .
C C26 0.8713(7) 0.9180(5) 0.5765(3) 0.070(2) Uani d . . D 1.0 . .
C C27 0.8189(7) 0.8635(4) 0.5965(2) 0.0595(18) Uani d . . . 1.0 . .
H H27 0.8466 0.8522 0.6193 0.071 Uiso calc U . R 1.0 . .
C C28 0.6104(11) 0.8830(8) 0.4787(3) 0.120(4) Uani d . . . 1.0 . .
H H28A 0.6218 0.8301 0.4779 0.18 Uiso calc U . R 1.0 . .
H H28B 0.5995 0.9016 0.4547 0.18 Uiso calc U . R 1.0 . .
H H28C 0.5435 0.894 0.493 0.18 Uiso calc U . R 1.0 . .
C C29 0.9667(15) 0.9753(10) 0.5005(4) 0.149(4) Uani d . . . 1.0 . .
H H29A 0.9781 1.015 0.4835 0.223 Uiso calc U . R 1.0 . .
H H29B 0.9476 0.9305 0.4877 0.223 Uiso calc U . R 1.0 . .
H H29C 1.0361 0.9678 0.5141 0.223 Uiso calc U . R 1.0 . .
C C30 1.0088(15) 0.9452(10) 0.6196(4) 0.149(4) Uani d . . D 1.0 . .
H H30A 0.9492 0.9346 0.6368 0.179 Uiso calc U . R 1.0 . .
H H30B 1.0523 0.9876 0.6275 0.179 Uiso calc U . R 1.0 . .
H H30C 1.059 0.9029 0.6175 0.179 Uiso calc U . R 1.0 . .
C C31 0.8001(5) 0.5577(4) 0.49976(18) 0.0464(15) Uani d . . . 1.0 . .
C C32 0.8196(7) 0.5038(4) 0.4735(2) 0.0627(19) Uani d . . . 1.0 . .
H H32 0.8004 0.4545 0.4784 0.075 Uiso calc U . R 1.0 . .
C C33 0.8661(8) 0.5215(5) 0.4408(2) 0.065(2) Uani d . . . 1.0 . .
C C34 0.8869(7) 0.5948(5) 0.4322(2) 0.064(2) Uani d . . . 1.0 . .
C C35 0.8667(7) 0.6493(4) 0.4573(2) 0.064(2) Uani d . . . 1.0 . .
C C36 0.8245(6) 0.6319(4) 0.4911(2) 0.0550(17) Uani d . . . 1.0 . .
H H36 0.8125 0.6693 0.5081 0.066 Uiso calc U . R 1.0 . .
C C37 0.8690(14) 0.3950(6) 0.4209(3) 0.116(5) Uani d . . . 1.0 . .
H H37A 0.8981 0.3812 0.4442 0.174 Uiso calc U . R 1.0 . .
H H37B 0.9052 0.3651 0.4027 0.174 Uiso calc U . R 1.0 . .
H H37C 0.7872 0.3873 0.4203 0.174 Uiso calc U . R 1.0 . .
C C38 0.8517(14) 0.6208(10) 0.3725(3) 0.133(5) Uani d . . . 1.0 . .
H H38A 0.8083 0.5756 0.37 0.2 Uiso calc U . R 1.0 . .
H H38B 0.8891 0.632 0.35 0.2 Uiso calc U . R 1.0 . .
H H38C 0.8008 0.6609 0.3788 0.2 Uiso calc U . R 1.0 . .
C C39 0.8842(14) 0.7796(5) 0.4710(4) 0.127(5) Uani d . . . 1.0 . .
H H39A 0.8181 0.7709 0.486 0.19 Uiso calc U . R 1.0 . .
H H39B 0.8737 0.825 0.4578 0.19 Uiso calc U . R 1.0 . .
H H39C 0.9518 0.7835 0.4858 0.19 Uiso calc U . R 1.0 . .
C C40 0.8205(6) 0.4025(4) 0.54731(19) 0.0521(16) Uani d . . . 1.0 . .
C C41 0.7734(9) 0.3321(4) 0.5530(2) 0.072(2) Uani d . . . 1.0 . .
H H41 0.6962 0.3273 0.5593 0.087 Uiso calc U . R 1.0 . .
C C42 0.8404(11) 0.2706(4) 0.5492(3) 0.098(3) Uani d . . D 1.0 . .
C C43 0.9574(13) 0.2747(5) 0.5408(5) 0.145(6) Uani d . . D 1.0 . .
C C44 1.0031(10) 0.3451(7) 0.5351(5) 0.154(7) Uani d . . D 1.0 . .
C C45 0.9367(7) 0.4076(4) 0.5384(3) 0.071(2) Uani d . . . 1.0 . .
H H45 0.9697 0.4541 0.5346 0.085 Uiso calc U . R 1.0 . .
C C46A 0.861(4) 0.157(2) 0.5807(11) 0.165(4) Uani d . P D 0.38(2) A 1
H H46A 0.9416 0.1688 0.5773 0.197 Uiso calc U P R 0.38(2) A 1
H H46B 0.849 0.1053 0.5762 0.197 Uiso calc U P R 0.38(2) A 1
H H46C 0.8394 0.1688 0.605 0.197 Uiso calc U P R 0.38(2) A 1
C C46B 0.710(2) 0.1934(14) 0.5804(9) 0.165(4) Uani d . P D 0.62(2) A 2
H H46D 0.6387 0.2074 0.5689 0.197 Uiso calc U P R 0.62(2) A 2
H H46E 0.7236 0.2259 0.6005 0.197 Uiso calc U P R 0.62(2) A 2
H H46F 0.7038 0.143 0.5888 0.197 Uiso calc U P R 0.62(2) A 2
C C47 1.0520(16) 0.1616(9) 0.5370(6) 0.165(4) Uani d . . D 1.0 . .
H H47A 1.0558 0.1215 0.5541 0.197 Uiso calc U P . 0.5143 B 1
H H47B 1.1233 0.1644 0.524 0.197 Uiso calc U P . 0.5143 B 1
H H47C 0.9899 0.1528 0.5205 0.197 Uiso calc U P . 0.5143 B 1
H H47D 1.0712 0.1223 0.5205 0.197 Uiso calc U P . 0.4857 B 2
H H47E 1.0059 0.1419 0.5563 0.197 Uiso calc U P . 0.4857 B 2
H H47F 1.1215 0.1826 0.5467 0.197 Uiso calc U P . 0.4857 B 2
C C48A 1.166(2) 0.4100(11) 0.5158(8) 0.165(4) Uani d . P D 0.717(16) C 1
H H48A 1.1397 0.4177 0.4916 0.197 Uiso calc U P . 0.7173 C 1
H H48B 1.249 0.4076 0.516 0.197 Uiso calc U P . 0.7173 C 1
H H48C 1.1413 0.4506 0.5307 0.197 Uiso calc U P . 0.7173 C 1
C C48B 1.164(5) 0.307(3) 0.4828(17) 0.165(4) Uani d . P D 0.283(16) C 2
H H48D 1.2328 0.3364 0.4805 0.197 Uiso calc U P . 0.2827 C 2
H H48E 1.1255 0.3047 0.4599 0.197 Uiso calc U P . 0.2827 C 2
H H48F 1.1842 0.2575 0.4903 0.197 Uiso calc U P . 0.2827 C 2
C C49 0.7230(6) 0.3846(4) 0.69164(18) 0.0505(16) Uani d . . . 1.0 . .
C C50 0.8143(7) 0.3602(4) 0.6716(2) 0.0568(17) Uani d . . . 1.0 . .
H H50 0.8362 0.3856 0.6509 0.068 Uiso calc U . R 1.0 . .
C C51 0.8749(8) 0.2964(4) 0.6826(2) 0.067(2) Uani d . . . 1.0 . .
C C52 0.8389(8) 0.2566(4) 0.7128(2) 0.067(2) Uani d . . . 1.0 . .
C C53 0.7439(8) 0.2829(4) 0.7326(2) 0.0609(19) Uani d . . . 1.0 . .
C C54 0.6872(7) 0.3459(4) 0.7219(2) 0.0591(18) Uani d . . . 1.0 . .
H H54 0.6241 0.3628 0.735 0.071 Uiso calc U . R 1.0 . .
C C55 1.0064(14) 0.3113(9) 0.6343(4) 0.156(7) Uani d . . . 1.0 . .
H H55A 1.0152 0.3626 0.641 0.234 Uiso calc U . R 1.0 . .
H H55B 0.9517 0.3074 0.615 0.234 Uiso calc U . R 1.0 . .
H H55C 1.0794 0.2919 0.6265 0.234 Uiso calc U . R 1.0 . .
C C56 0.8579(14) 0.1288(5) 0.7120(5) 0.143(6) Uani d . . . 1.0 . .
H H56A 0.7852 0.1191 0.7235 0.215 Uiso calc U . R 1.0 . .
H H56B 0.9113 0.0899 0.718 0.215 Uiso calc U . R 1.0 . .
H H56C 0.8474 0.1305 0.6864 0.215 Uiso calc U . R 1.0 . .
C C57 0.6354(14) 0.2691(8) 0.7856(3) 0.125(5) Uani d . . . 1.0 . .
H H57A 0.652 0.3205 0.7904 0.188 Uiso calc U . R 1.0 . .
H H57B 0.6376 0.2415 0.8078 0.188 Uiso calc U . R 1.0 . .
H H57C 0.5601 0.2649 0.775 0.188 Uiso calc U . R 1.0 . .
C C58 0.6788(6) 0.5354(4) 0.73787(17) 0.0452(15) Uani d . . . 1.0 . .
C C59 0.7740(6) 0.5003(4) 0.7523(2) 0.0539(17) Uani d . . . 1.0 . .
H H59 0.8159 0.467 0.7383 0.065 Uiso calc U . R 1.0 . .
C C60 0.8074(6) 0.5140(4) 0.7870(2) 0.0569(18) Uani d . . . 1.0 . .
C C61 0.7451(7) 0.5633(4) 0.80809(17) 0.0569(18) Uani d . . . 1.0 . .
C C62 0.6506(6) 0.5997(4) 0.79357(18) 0.0546(17) Uani d . . . 1.0 . .
C C63 0.6170(6) 0.5862(4) 0.75849(19) 0.0543(17) Uani d . . . 1.0 . .
H H63 0.5538 0.6108 0.7488 0.065 Uiso calc U . R 1.0 . .
C C64 0.9663(11) 0.4298(7) 0.7836(3) 0.106(4) Uani d . . . 1.0 . .
H H64A 0.9165 0.3928 0.7732 0.159 Uiso calc U . R 1.0 . .
H H64B 1.0216 0.4061 0.799 0.159 Uiso calc U . R 1.0 . .
H H64C 1.0059 0.4559 0.7647 0.159 Uiso calc U . R 1.0 . .
C C65 0.8576(14) 0.6339(7) 0.8493(3) 0.129(5) Uani d . . . 1.0 . .
H H65A 0.9316 0.618 0.8407 0.194 Uiso calc U . R 1.0 . .
H H65B 0.8626 0.6455 0.8745 0.194 Uiso calc U . R 1.0 . .
H H65C 0.8336 0.6773 0.8363 0.194 Uiso calc U . R 1.0 . .
C C66 0.5046(15) 0.6916(9) 0.8013(6) 0.165(4) Uani d . . . 1.0 . .
H H66A 0.5321 0.7199 0.7811 0.247 Uiso calc U . R 1.0 . .
H H66B 0.4745 0.7249 0.8193 0.247 Uiso calc U . R 1.0 . .
H H66C 0.4447 0.6584 0.7935 0.247 Uiso calc U . R 1.0 . .
C C67 0.3288(6) 0.5789(4) 0.6120(2) 0.0624(12) Uani d . . . 1.0 . .
C C68A 0.2571(12) 0.5225(9) 0.6211(5) 0.0624(12) Uani d . P . 0.544(7) D 1
H H68A 0.2798 0.4731 0.6186 0.075 Uiso calc U P R 0.544(7) D 1
C C69A 0.1472(12) 0.5409(9) 0.6344(5) 0.0624(12) Uani d . P . 0.544(7) D 1
H H69A 0.0968 0.5019 0.6393 0.075 Uiso calc U P R 0.544(7) D 1
C C71A 0.1885(12) 0.6663(9) 0.6310(4) 0.0624(12) Uani d . P . 0.544(7) D 1
H H71A 0.1668 0.7157 0.634 0.075 Uiso calc U P R 0.544(7) D 1
C C72A 0.2971(11) 0.6515(8) 0.6173(4) 0.0624(12) Uani d . P . 0.544(7) D 1
H H72A 0.3476 0.6901 0.6119 0.075 Uiso calc U P R 0.544(7) D 1
C C68B 0.2323(14) 0.5363(10) 0.5999(6) 0.0624(12) Uani d . P . 0.456(7) D 2
H H68B 0.2418 0.4982 0.5831 0.075 Uiso calc U P R 0.456(7) D 2
C C69B 0.1247(15) 0.5530(10) 0.6135(6) 0.0624(12) Uani d . P . 0.456(7) D 2
H H69B 0.0608 0.5268 0.6053 0.075 Uiso calc U P R 0.456(7) D 2
C C71B 0.2034(14) 0.6362(10) 0.6546(5) 0.0624(12) Uani d . P . 0.456(7) D 2
H H71B 0.1971 0.6682 0.6742 0.075 Uiso calc U P R 0.456(7) D 2
C C72B 0.3127(14) 0.6191(10) 0.6424(5) 0.0624(12) Uani d . P . 0.456(7) D 2
H H72B 0.3764 0.6356 0.6554 0.075 Uiso calc U P R 0.456(7) D 2
C C70 0.1093(6) 0.6108(5) 0.6407(2) 0.064(2) Uani d . . . 1.0 . .
C C73 -0.0109(7) 0.6289(7) 0.6549(3) 0.093(3) Uani d . . . 1.0 . .
C C74 -0.1000(10) 0.5996(14) 0.6313(5) 0.177(9) Uani d . . . 1.0 . .
H H74A -0.0925 0.5465 0.6297 0.213 Uiso calc U . . 1.0 . .
H H74B -0.0919 0.6211 0.6077 0.213 Uiso calc U . . 1.0 . .
H H74C -0.1745 0.6118 0.6409 0.213 Uiso calc U . . 1.0 . .
C C75 -0.0242(16) 0.6039(17) 0.6917(5) 0.202(10) Uani d . . . 1.0 . .
H H75A -0.1024 0.6115 0.6993 0.242 Uiso calc U . . 1.0 . .
H H75B 0.0267 0.6317 0.7071 0.242 Uiso calc U . . 1.0 . .
H H75C -0.0056 0.5519 0.6932 0.242 Uiso calc U . . 1.0 . .
C C76 -0.0186(17) 0.7157(12) 0.6584(10) 0.264(16) Uani d . . . 1.0 . .
H H76A -0.0017 0.7382 0.6356 0.317 Uiso calc U . . 1.0 . .
H H76B 0.036 0.7326 0.6761 0.317 Uiso calc U . . 1.0 . .
H H76C -0.095 0.7295 0.6658 0.317 Uiso calc U . . 1.0 . .
N N1 0.5812(4) 0.6539(3) 0.61436(14) 0.0410(12) Uani d . . . 1.0 . .
N N2 0.6733(5) 0.6628(3) 0.55746(13) 0.0428(12) Uani d . . . 1.0 . .
N N3 0.6281(4) 0.5463(3) 0.58204(14) 0.0411(12) Uani d . . . 1.0 . .
N N4 0.6729(5) 0.4362(3) 0.61432(15) 0.0467(13) Uani d . . . 1.0 . .
N N5 0.5785(4) 0.5373(3) 0.64350(14) 0.0418(12) Uani d . . . 1.0 . .
N N6 0.5981(4) 0.6479(3) 0.67788(14) 0.0430(12) Uani d . . . 1.0 . .
O O1 0.6445(7) 1.0191(3) 0.68086(16) 0.0829(19) Uani d . . . 1.0 . .
O O2 0.7400(6) 0.9811(3) 0.74335(16) 0.0772(17) Uani d . . . 1.0 . .
O O3 0.7836(6) 0.8388(3) 0.75963(15) 0.0785(17) Uani d . . . 1.0 . .
O O4 0.7084(6) 0.9174(4) 0.49438(17) 0.0809(17) Uani d . . . 1.0 . .
O O5 0.8768(6) 0.9938(4) 0.52383(18) 0.0871(19) Uani d . . . 1.0 . .
O O6 0.9616(7) 0.9597(4) 0.5879(2) 0.107(2) Uani d . . D 1.0 . .
O O7 0.8933(8) 0.4709(4) 0.41443(16) 0.096(2) Uani d . . . 1.0 . .
O O8 0.9343(5) 0.6120(4) 0.39928(15) 0.0769(16) Uani d . . . 1.0 . .
O O9 0.8971(7) 0.7205(3) 0.44699(18) 0.089(2) Uani d . . . 1.0 . .
O O10 0.7960(8) 0.1989(4) 0.5570(2) 0.1097(16) Uani d . . D 1.0 . .
O O11A 1.0359(14) 0.2188(7) 0.5526(5) 0.1097(16) Uani d . P D 0.514(12) B 1
O O11B 0.9952(15) 0.2122(7) 0.5203(5) 0.1097(16) Uani d . P D 0.486(12) B 2
O O12A 1.1220(10) 0.3444(6) 0.5289(5) 0.1097(16) Uani d . P D 0.717(16) C 1
O O12B 1.091(3) 0.3392(15) 0.5082(10) 0.1097(16) Uani d . P D 0.283(16) C 2
O O13 0.9659(6) 0.2693(4) 0.66487(17) 0.0854(19) Uani d . . . 1.0 . .
O O14 0.9020(6) 0.1984(3) 0.7243(2) 0.0876(19) Uani d . . . 1.0 . .
O O15 0.7178(7) 0.2404(4) 0.76167(18) 0.091(2) Uani d . . . 1.0 . .
O O16 0.8995(6) 0.4811(3) 0.80396(17) 0.0809(17) Uani d . . . 1.0 . .
O O17 0.7758(7) 0.5759(4) 0.8440(3) 0.1097(16) Uani d . . . 1.0 . .
O O18 0.5964(6) 0.6498(3) 0.81615(15) 0.0776(16) Uani d . . . 1.0 . .
O O19 0.4312(4) 0.5610(3) 0.59581(13) 0.0543(12) Uani d . . . 1.0 . .

loop_
_atom_site_aniso_label
_atom_site_aniso_U_11
_atom_site_aniso_U_22
_atom_site_aniso_U_33
_atom_site_aniso_U_12
_atom_site_aniso_U_13
_atom_site_aniso_U_23
B1 0.031(3) 0.054(4) 0.041(4) 0.000(3) 0.004(3) -0.004(3)
C1 0.030(3) 0.051(3) 0.049(4) 0.007(3) 0.002(3) -0.011(3)
C2 0.034(3) 0.049(3) 0.040(3) 0.005(3) -0.004(3) -0.002(3)
C3 0.041(3) 0.048(3) 0.050(4) 0.010(3) -0.004(3) -0.003(3)
C4 0.031(3) 0.049(3) 0.037(3) 0.009(2) 0.001(3) 0.001(3)
C5 0.029(3) 0.055(4) 0.040(3) 0.006(3) -0.004(3) -0.003(3)
C6 0.035(3) 0.055(3) 0.041(3) 0.001(3) 0.005(3) -0.009(3)
C7 0.040(3) 0.045(3) 0.045(4) 0.001(3) 0.002(3) -0.005(3)
C8 0.038(3) 0.045(3) 0.047(4) 0.002(3) 0.003(3) 0.002(3)
C9 0.041(3) 0.043(3) 0.044(4) 0.003(3) 0.008(3) 0.000(3)
C10 0.039(3) 0.057(4) 0.046(4) 0.003(3) 0.010(3) 0.005(3)
C11 0.032(3) 0.045(3) 0.051(4) -0.006(2) 0.006(3) 0.002(3)
C12 0.030(3) 0.060(4) 0.040(3) -0.002(3) 0.001(3) -0.005(3)
C13 0.036(3) 0.051(3) 0.044(4) 0.010(3) 0.001(3) -0.006(3)
C14 0.056(4) 0.055(4) 0.040(3) 0.007(3) -0.009(3) -0.003(3)
C15 0.059(4) 0.045(4) 0.060(4) 0.008(3) 0.000(4) -0.006(3)
C16 0.057(4) 0.054(4) 0.057(4) -0.001(3) -0.002(3) -0.016(3)
C17 0.058(4) 0.061(4) 0.052(4) 0.006(3) -0.009(4) -0.003(3)
C18 0.051(4) 0.045(3) 0.051(4) 0.004(3) -0.004(3) -0.001(3)
C19 0.217(16) 0.059(5) 0.083(7) 0.035(7) -0.039(9) 0.001(5)
C20 0.147(12) 0.117(9) 0.118(10) 0.015(9) 0.025(9) -0.054(8)
C21 0.109(8) 0.100(7) 0.081(6) 0.020(6) -0.027(6) 0.006(5)
C22 0.047(4) 0.048(3) 0.055(4) 0.010(3) 0.006(3) 0.000(3)
C23 0.049(4) 0.055(4) 0.060(4) 0.002(3) 0.004(3) 0.004(3)
C24 0.070(5) 0.061(4) 0.059(5) 0.013(4) 0.013(4) 0.003(4)
C25 0.057(4) 0.064(4) 0.069(5) -0.008(4) 0.012(4) -0.001(4)
C26 0.058(5) 0.069(5) 0.083(6) -0.016(4) 0.005(4) -0.006(4)
C27 0.053(4) 0.069(4) 0.056(4) -0.005(4) -0.005(4) 0.000(3)
C28 0.090(8) 0.156(11) 0.115(9) -0.019(8) -0.022(7) 0.070(8)
C29 0.134(9) 0.170(10) 0.142(9) -0.060(8) 0.036(8) -0.009(8)
C30 0.134(9) 0.170(10) 0.142(9) -0.060(8) 0.036(8) -0.009(8)
C31 0.038(3) 0.058(4) 0.043(4) 0.003(3) 0.009(3) -0.003(3)
C32 0.067(5) 0.060(4) 0.061(5) -0.004(4) 0.011(4) -0.007(3)
C33 0.078(5) 0.069(5) 0.050(4) -0.005(4) 0.016(4) -0.007(4)
C34 0.070(5) 0.079(5) 0.043(4) -0.002(4) 0.016(4) -0.002(4)
C35 0.062(5) 0.067(4) 0.063(5) 0.007(4) 0.022(4) 0.011(4)
C36 0.055(4) 0.058(4) 0.052(4) 0.005(3) 0.017(4) 0.004(3)
C37 0.186(13) 0.080(6) 0.083(7) -0.018(7) 0.048(8) -0.025(5)
C38 0.128(10) 0.191(14) 0.080(7) 0.010(11) 0.004(8) 0.035(9)
C39 0.179(14) 0.067(6) 0.133(10) 0.002(7) 0.089(10) 0.008(6)
C40 0.051(4) 0.056(4) 0.049(4) 0.003(3) 0.012(3) -0.008(3)
C41 0.082(6) 0.054(4) 0.080(6) -0.007(4) 0.014(5) -0.007(4)
C42 0.117(9) 0.042(4) 0.136(9) 0.000(5) 0.036(7) -0.009(5)
C43 0.138(11) 0.044(5) 0.252(17) 0.031(6) 0.089(12) 0.021(7)
C44 0.073(7) 0.089(8) 0.30(2) 0.036(6) 0.088(10) 0.012(10)
C45 0.062(5) 0.043(4) 0.107(7) 0.006(3) 0.031(5) -0.005(4)
C46A 0.138(8) 0.121(6) 0.235(11) 0.041(6) 0.032(8) -0.014(7)
C46B 0.138(8) 0.121(6) 0.235(11) 0.041(6) 0.032(8) -0.014(7)
C47 0.138(8) 0.121(6) 0.235(11) 0.041(6) 0.032(8) -0.014(7)
C48A 0.138(8) 0.121(6) 0.235(11) 0.041(6) 0.032(8) -0.014(7)
C48B 0.138(8) 0.121(6) 0.235(11) 0.041(6) 0.032(8) -0.014(7)
C49 0.052(4) 0.048(3) 0.051(4) -0.001(3) -0.003(3) 0.005(3)
C50 0.065(4) 0.053(4) 0.053(4) 0.012(3) 0.004(4) 0.012(3)
C51 0.070(5) 0.064(4) 0.067(5) 0.008(4) -0.012(4) 0.000(4)
C52 0.091(6) 0.041(4) 0.070(5) -0.005(4) -0.019(5) 0.006(3)
C53 0.072(5) 0.058(4) 0.052(4) -0.017(4) 0.000(4) 0.010(3)
C54 0.064(4) 0.062(4) 0.052(4) -0.009(4) 0.006(4) 0.002(3)
C55 0.153(12) 0.160(13) 0.155(12) 0.094(11) 0.092(11) 0.080(10)
C56 0.143(11) 0.050(5) 0.236(17) 0.010(6) -0.002(12) -0.009(7)
C57 0.149(12) 0.152(11) 0.074(7) -0.024(10) 0.024(8) 0.031(7)
C58 0.039(3) 0.057(4) 0.039(3) -0.008(3) 0.002(3) 0.000(3)
C59 0.045(4) 0.058(4) 0.058(4) -0.001(3) 0.001(3) 0.002(3)
C60 0.049(4) 0.065(4) 0.056(4) -0.006(3) -0.010(3) 0.009(4)
C61 0.077(5) 0.066(4) 0.028(3) -0.006(4) -0.007(3) -0.001(3)
C62 0.057(4) 0.066(4) 0.041(4) 0.001(3) 0.003(3) -0.001(3)
C63 0.047(4) 0.067(4) 0.049(4) 0.007(3) -0.001(3) -0.002(3)
C64 0.095(7) 0.115(8) 0.108(8) 0.044(7) -0.039(7) -0.015(7)
C65 0.170(14) 0.125(9) 0.092(8) -0.075(10) -0.026(8) -0.015(7)
C66 0.138(8) 0.121(6) 0.235(11) 0.041(6) 0.032(8) -0.014(7)
C67 0.042(2) 0.075(3) 0.071(3) -0.004(2) 0.002(2) -0.014(2)
C68A 0.042(2) 0.075(3) 0.071(3) -0.004(2) 0.002(2) -0.014(2)
C69A 0.042(2) 0.075(3) 0.071(3) -0.004(2) 0.002(2) -0.014(2)
C71A 0.042(2) 0.075(3) 0.071(3) -0.004(2) 0.002(2) -0.014(2)
C72A 0.042(2) 0.075(3) 0.071(3) -0.004(2) 0.002(2) -0.014(2)
C68B 0.042(2) 0.075(3) 0.071(3) -0.004(2) 0.002(2) -0.014(2)
C69B 0.042(2) 0.075(3) 0.071(3) -0.004(2) 0.002(2) -0.014(2)
C71B 0.042(2) 0.075(3) 0.071(3) -0.004(2) 0.002(2) -0.014(2)
C72B 0.042(2) 0.075(3) 0.071(3) -0.004(2) 0.002(2) -0.014(2)
C70 0.034(4) 0.093(6) 0.065(5) 0.007(4) 0.011(3) 0.008(4)
C73 0.042(4) 0.142(10) 0.094(7) 0.016(5) 0.020(5) 0.010(6)
C74 0.042(5) 0.32(3) 0.174(15) 0.017(10) -0.004(7) -0.086(16)
C75 0.132(13) 0.34(3) 0.137(13) 0.061(17) 0.084(12) 0.024(17)
C76 0.121(13) 0.152(16) 0.52(5) 0.064(12) 0.15(2) 0.01(2)
N1 0.035(3) 0.047(3) 0.041(3) 0.008(2) 0.002(2) -0.003(2)
N2 0.042(3) 0.048(3) 0.038(3) 0.004(2) -0.003(2) 0.001(2)
N3 0.034(2) 0.049(3) 0.040(3) 0.002(2) 0.006(2) -0.004(2)
N4 0.044(3) 0.045(3) 0.052(3) 0.002(2) 0.004(3) -0.005(2)
N5 0.036(3) 0.048(3) 0.041(3) 0.000(2) 0.007(2) -0.003(2)
N6 0.038(3) 0.052(3) 0.039(3) 0.004(2) 0.007(2) -0.003(2)
O1 0.130(6) 0.047(3) 0.071(4) 0.015(3) -0.021(4) -0.010(3)
O2 0.098(4) 0.066(3) 0.068(4) -0.010(3) -0.007(3) -0.018(3)
O3 0.102(5) 0.074(4) 0.060(3) 0.010(3) -0.025(3) -0.011(3)
O4 0.078(4) 0.097(4) 0.068(4) 0.001(3) -0.006(3) 0.030(3)
O5 0.089(4) 0.083(4) 0.090(4) -0.016(3) 0.030(4) 0.018(3)
O6 0.097(5) 0.120(6) 0.103(5) -0.046(5) -0.023(4) 0.012(4)
O7 0.139(6) 0.089(4) 0.061(4) -0.015(4) 0.026(4) -0.025(3)
O8 0.082(4) 0.099(4) 0.049(3) -0.011(3) 0.020(3) 0.008(3)
O9 0.109(5) 0.068(4) 0.090(4) 0.004(3) 0.046(4) 0.013(3)
O10 0.111(4) 0.071(2) 0.147(4) 0.011(2) 0.014(3) 0.001(3)
O11A 0.111(4) 0.071(2) 0.147(4) 0.011(2) 0.014(3) 0.001(3)
O11B 0.111(4) 0.071(2) 0.147(4) 0.011(2) 0.014(3) 0.001(3)
O12A 0.111(4) 0.071(2) 0.147(4) 0.011(2) 0.014(3) 0.001(3)
O12B 0.111(4) 0.071(2) 0.147(4) 0.011(2) 0.014(3) 0.001(3)
O13 0.086(4) 0.094(4) 0.076(4) 0.044(4) 0.010(3) 0.004(3)
O14 0.092(4) 0.055(3) 0.116(5) 0.004(3) -0.034(4) 0.018(3)
O15 0.106(5) 0.087(4) 0.078(4) -0.007(4) 0.012(4) 0.033(3)
O16 0.075(4) 0.086(4) 0.082(4) 0.016(3) -0.025(3) -0.006(3)
O17 0.111(4) 0.071(2) 0.147(4) 0.011(2) 0.014(3) 0.001(3)
O18 0.087(4) 0.090(4) 0.055(3) 0.018(3) 0.001(3) -0.017(3)
O19 0.028(2) 0.077(3) 0.058(3) 0.001(2) 0.003(2) -0.020(2)

loop_
_atom_type_symbol
_atom_type_description
_atom_type_scat_dispersion_real
_atom_type_scat_dispersion_imag
_atom_type_scat_source
C C 0.0033 0.0016 'International Tables Vol C Tables 4.2.6.8 and 6.1.1.4'
H H 0.0000 0.0000 'International Tables Vol C Tables 4.2.6.8 and 6.1.1.4'
B B 0.0013 0.0007 'International Tables Vol C Tables 4.2.6.8 and 6.1.1.4'
N N 0.0061 0.0033 'International Tables Vol C Tables 4.2.6.8 and 6.1.1.4'
O O 0.0106 0.0060 'International Tables Vol C Tables 4.2.6.8 and 6.1.1.4'

loop_
_geom_angle_atom_site_label_1
_geom_angle_atom_site_label_2
_geom_angle_atom_site_label_3
_geom_angle
O19 B1 N3 108.3(5)
O19 B1 N5 117.6(6)
N3 B1 N5 104.2(5)
O19 B1 N1 118.4(6)
N3 B1 N1 103.0(5)
N5 B1 N1 103.6(5)
N6 C1 N1 122.2(6)
N6 C1 C2 129.5(6)
N1 C1 C2 106.7(5)
C3 C2 C1 107.4(5)
C3 C2 C13 127.7(6)
C1 C2 C13 124.8(5)
C2 C3 C4 106.9(6)
C2 C3 C22 129.5(6)
C4 C3 C22 123.1(6)
N2 C4 N1 122.0(5)
N2 C4 C3 128.9(6)
N1 C4 C3 107.0(5)
N2 C5 N3 121.3(6)
N2 C5 C6 131.1(6)
N3 C5 C6 106.4(5)
C7 C6 C31 129.2(6)
C7 C6 C5 106.8(5)
C31 C6 C5 123.9(6)
C6 C7 C8 107.0(5)
C6 C7 C40 132.2(6)
C8 C7 C40 120.4(5)
N3 C8 N4 121.3(5)
N3 C8 C7 107.3(5)
N4 C8 C7 129.6(5)
N4 C9 N5 123.5(6)
N4 C9 C10 126.6(6)
N5 C9 C10 107.9(5)
C11 C10 C9 107.2(6)
C11 C10 C49 128.9(6)
C9 C10 C49 123.5(6)
C10 C11 C58 128.5(6)
C10 C11 C12 105.8(6)
C58 C11 C12 124.8(6)
N6 C12 N5 122.2(6)
N6 C12 C11 127.9(6)
N5 C12 C11 107.4(5)
C14 C13 C18 120.6(6)
C14 C13 C2 118.5(6)
C18 C13 C2 120.9(5)
C13 C14 C15 119.8(6)
C13 C14 H14 120.1
C15 C14 H14 120.1
O1 C15 C16 115.7(6)
O1 C15 C14 124.1(7)
C16 C15 C14 120.2(6)
O2 C16 C15 119.9(7)
O2 C16 C17 120.6(7)
C15 C16 C17 119.2(6)
O3 C17 C18 124.5(6)
O3 C17 C16 115.1(6)
C18 C17 C16 120.4(7)
C17 C18 C13 119.7(6)
C17 C18 H18 120.2
C13 C18 H18 120.2
O1 C19 H19A 109.5
O1 C19 H19B 109.5
H19A C19 H19B 109.5
O1 C19 H19C 109.5
H19A C19 H19C 109.5
H19B C19 H19C 109.5
O2 C20 H20A 109.5
O2 C20 H20B 109.5
H20A C20 H20B 109.5
O2 C20 H20C 109.5
H20A C20 H20C 109.5
H20B C20 H20C 109.5
O3 C21 H21A 109.5
O3 C21 H21B 109.5
H21A C21 H21B 109.5
O3 C21 H21C 109.5
H21A C21 H21C 109.5
H21B C21 H21C 109.5
C23 C22 C27 118.3(7)
C23 C22 C3 119.3(6)
C27 C22 C3 122.3(7)
C24 C23 C22 121.2(7)
C24 C23 H23 119.4
C22 C23 H23 119.4
O4 C24 C25 114.0(7)
O4 C24 C23 125.3(8)
C25 C24 C23 120.7(8)
O5 C25 C24 122.0(8)
O5 C25 C26 118.8(7)
C24 C25 C26 119.0(7)
O6 C26 C27 124.8(9)
O6 C26 C25 115.0(8)
C27 C26 C25 120.2(7)
C26 C27 C22 120.6(8)
C26 C27 H27 119.7
C22 C27 H27 119.7
O4 C28 H28A 109.5
O4 C28 H28B 109.5
H28A C28 H28B 109.5
O4 C28 H28C 109.5
H28A C28 H28C 109.5
H28B C28 H28C 109.5
O5 C29 H29A 109.5
O5 C29 H29B 109.5
H29A C29 H29B 109.5
O5 C29 H29C 109.5
H29A C29 H29C 109.5
H29B C29 H29C 109.5
O6 C30 H30A 109.5
O6 C30 H30B 109.5
H30A C30 H30B 109.5
O6 C30 H30C 109.5
H30A C30 H30C 109.5
H30B C30 H30C 109.5
C32 C31 C36 118.0(6)
C32 C31 C6 120.8(6)
C36 C31 C6 121.0(6)
C33 C32 C31 121.6(7)
C33 C32 H32 119.2
C31 C32 H32 119.2
C32 C33 O7 124.8(7)
C32 C33 C34 119.9(7)
O7 C33 C34 115.3(7)
C35 C34 O8 120.8(7)
C35 C34 C33 119.6(7)
O8 C34 C33 119.5(7)
C34 C35 O9 115.5(7)
C34 C35 C36 121.1(7)
O9 C35 C36 123.4(7)
C35 C36 C31 119.6(7)
C35 C36 H36 120.2
C31 C36 H36 120.2
O7 C37 H37A 109.5
O7 C37 H37B 109.5
H37A C37 H37B 109.5
O7 C37 H37C 109.5
H37A C37 H37C 109.5
H37B C37 H37C 109.5
O8 C38 H38A 109.5
O8 C38 H38B 109.5
H38A C38 H38B 109.5
O8 C38 H38C 109.5
H38A C38 H38C 109.5
H38B C38 H38C 109.5
O9 C39 H39A 109.5
O9 C39 H39B 109.5
H39A C39 H39B 109.5
O9 C39 H39C 109.5
H39A C39 H39C 109.5
H39B C39 H39C 109.5
C45 C40 C41 118.4(7)
C45 C40 C7 120.4(6)
C41 C40 C7 121.2(6)
C42 C41 C40 119.9(9)
C42 C41 H41 120.0
C40 C41 H41 120.0
C41 C42 C43 122.4(8)
C41 C42 O10 120.8(10)
C43 C42 O10 116.5(9)
C44 C43 C42 117.0(8)
C44 C43 O11A 116.5(13)
C42 C43 O11A 121.0(12)
C44 C43 O11B 121.3(13)
C42 C43 O11B 112.1(13)
C45 C44 C43 121.3(9)
C45 C44 O12A 125.2(11)
C43 C44 O12A 113.2(10)
C45 C44 O12B 121.7(16)
C43 C44 O12B 108.2(15)
C44 C45 C40 120.9(8)
C44 C45 H45 119.6
C40 C45 H45 119.6
O10 C46A H46A 109.5
O10 C46A H46B 109.5
H46A C46A H46B 109.5
O10 C46A H46C 109.5
H46A C46A H46C 109.5
H46B C46A H46C 109.5
O10 C46B H46D 109.5
O10 C46B H46E 109.5
H46D C46B H46E 109.5
O10 C46B H46F 109.5
H46D C46B H46F 109.5
H46E C46B H46F 109.5
O11A C47 H47A 109.5
O11A C47 H47B 109.5
H47A C47 H47B 109.5
O11A C47 H47C 109.5
H47A C47 H47C 109.5
H47B C47 H47C 109.5
O11B C47 H47D 109.5
O11B C47 H47E 109.5
H47D C47 H47E 109.5
O11B C47 H47F 109.5
H47D C47 H47F 109.5
H47E C47 H47F 109.5
O12A C48A H48A 109.5
O12A C48A H48B 109.5
H48A C48A H48B 109.5
O12A C48A H48C 109.5
H48A C48A H48C 109.5
H48B C48A H48C 109.5
O12B C48B H48D 109.5
O12B C48B H48E 109.5
H48D C48B H48E 109.5
O12B C48B H48F 109.5
H48D C48B H48F 109.5
H48E C48B H48F 109.5
C50 C49 C54 120.7(6)
C50 C49 C10 118.1(6)
C54 C49 C10 121.1(6)
C49 C50 C51 119.6(7)
C49 C50 H50 120.2
C51 C50 H50 120.2
O13 C51 C52 116.4(7)
O13 C51 C50 123.5(8)
C52 C51 C50 120.1(8)
O14 C52 C51 119.4(9)
O14 C52 C53 121.5(8)
C51 C52 C53 118.8(7)
O15 C53 C54 126.2(8)
O15 C53 C52 113.6(7)
C54 C53 C52 120.2(7)
C53 C54 C49 120.5(7)
C53 C54 H54 119.7
C49 C54 H54 119.7
O13 C55 H55A 109.5
O13 C55 H55B 109.5
H55A C55 H55B 109.5
O13 C55 H55C 109.5
H55A C55 H55C 109.5
H55B C55 H55C 109.5
O14 C56 H56A 109.5
O14 C56 H56B 109.5
H56A C56 H56B 109.5
O14 C56 H56C 109.5
H56A C56 H56C 109.5
H56B C56 H56C 109.5
O15 C57 H57A 109.5
O15 C57 H57B 109.5
H57A C57 H57B 109.5
O15 C57 H57C 109.5
H57A C57 H57C 109.5
H57B C57 H57C 109.5
C59 C58 C63 119.9(6)
C59 C58 C11 119.6(6)
C63 C58 C11 120.5(6)
C60 C59 C58 120.8(7)
C60 C59 H59 119.6
C58 C59 H59 119.6
C59 C60 O16 125.1(7)
C59 C60 C61 119.9(7)
O16 C60 C61 115.0(7)
C62 C61 C60 119.7(6)
C62 C61 O17 119.7(7)
C60 C61 O17 120.6(7)
C63 C62 O18 123.9(7)
C63 C62 C61 120.5(7)
O18 C62 C61 115.6(6)
C62 C63 C58 119.3(6)
C62 C63 H63 120.4
C58 C63 H63 120.4
O16 C64 H64A 109.5
O16 C64 H64B 109.5
H64A C64 H64B 109.5
O16 C64 H64C 109.5
H64A C64 H64C 109.5
H64B C64 H64C 109.5
O17 C65 H65A 109.5
O17 C65 H65B 109.5
H65A C65 H65B 109.5
O17 C65 H65C 109.5
H65A C65 H65C 109.5
H65B C65 H65C 109.5
O18 C66 H66A 109.5
O18 C66 H66B 109.5
H66A C66 H66B 109.5
O18 C66 H66C 109.5
H66A C66 H66C 109.5
H66B C66 H66C 109.5
C68A C67 O19 117.9(8)
C72B C67 O19 127.6(9)
C68A C67 C72A 120.8(10)
O19 C67 C72A 121.2(9)
C72B C67 C68B 116.2(12)
O19 C67 C68B 114.7(9)
C67 C68A C69A 118.0(13)
C67 C68A H68A 121.0
C69A C68A H68A 121.0
C70 C69A C68A 125.0(13)
C70 C69A H69A 117.5
C68A C69A H69A 117.5
C72A C71A C70 123.7(14)
C72A C71A H71A 118.2
C70 C71A H71A 118.2
C67 C72A C71A 118.6(13)
C67 C72A H72A 120.7
C71A C72A H72A 120.7
C69B C68B C67 118.5(15)
C69B C68B H68B 120.8
C67 C68B H68B 120.8
C68B C69B C70 121.3(15)
C68B C69B H69B 119.3
C70 C69B H69B 119.3
C70 C71B C72B 124.5(15)
C70 C71B H71B 117.7
C72B C71B H71B 117.7
C67 C72B C71B 121.2(15)
C67 C72B H72B 119.4
C71B C72B H72B 119.4
C69A C70 C71A 113.8(10)
C71B C70 C69B 115.1(12)
C71B C70 C73 123.9(10)
C69A C70 C73 123.7(10)
C71A C70 C73 122.4(10)
C69B C70 C73 120.2(10)
C75 C73 C74 112.4(15)
C75 C73 C70 111.0(10)
C74 C73 C70 111.3(9)
C75 C73 C76 103.0(19)
C74 C73 C76 111.7(17)
C70 C73 C76 107.1(10)
C73 C74 H74A 109.5
C73 C74 H74B 109.5
H74A C74 H74B 109.5
C73 C74 H74C 109.5
H74A C74 H74C 109.5
H74B C74 H74C 109.5
C73 C75 H75A 109.5
C73 C75 H75B 109.5
H75A C75 H75B 109.5
C73 C75 H75C 109.5
H75A C75 H75C 109.5
H75B C75 H75C 109.5
C73 C76 H76A 109.5
C73 C76 H76B 109.5
H76A C76 H76B 109.5
C73 C76 H76C 109.5
H76A C76 H76C 109.5
H76B C76 H76C 109.5
C1 N1 C4 110.1(5)
C1 N1 B1 124.7(5)
C4 N1 B1 122.5(5)
C4 N2 C5 117.7(5)
C5 N3 C8 111.1(5)
C5 N3 B1 124.4(5)
C8 N3 B1 123.8(5)
C9 N4 C8 116.8(5)
C12 N5 C9 109.9(5)
C12 N5 B1 124.7(5)
C9 N5 B1 122.0(5)
C1 N6 C12 117.6(5)
C15 O1 C19 118.1(6)
C16 O2 C20 113.7(8)
C17 O3 C21 118.7(7)
C24 O4 C28 118.2(7)
C25 O5 C29 114.7(9)
C30 O6 C26 119.2(10)
C33 O7 C37 118.1(7)
C34 O8 C38 112.7(8)
C35 O9 C39 120.1(7)
C46B O10 C42 118.3(13)
C46A O10 C42 115.(2)
C47 O11A C43 124.0(17)
C47 O11B C43 117.4(16)
C48A O12A C44 114.8(14)
C48B O12B C44 159.(4)
C51 O13 C55 117.0(7)
C52 O14 C56 112.6(8)
C53 O15 C57 116.6(8)
C60 O16 C64 117.3(7)
C61 O17 C65 114.8(9)
C62 O18 C66 116.9(9)
C67 O19 B1 127.5(5)

loop_
_geom_bond_atom_site_label_1
_geom_bond_atom_site_label_2
_geom_bond_distance
B1 O19 1.418(9)
B1 N3 1.488(9)
B1 N5 1.499(9)
B1 N1 1.500(9)
C1 N6 1.334(9)
C1 N1 1.369(8)
C1 C2 1.449(9)
C2 C3 1.395(9)
C2 C13 1.483(9)
C3 C4 1.447(9)
C3 C22 1.476(10)
C4 N2 1.336(8)
C4 N1 1.375(8)
C5 N2 1.339(8)
C5 N3 1.348(8)
C5 C6 1.470(9)
C6 C7 1.382(9)
C6 C31 1.465(9)
C7 C8 1.446(9)
C7 C40 1.471(9)
C8 N3 1.359(8)
C8 N4 1.362(8)
C9 N4 1.336(8)
C9 N5 1.367(8)
C9 C10 1.436(9)
C10 C11 1.408(9)
C10 C49 1.473(9)
C11 C58 1.464(9)
C11 C12 1.469(9)
C12 N6 1.348(8)
C12 N5 1.362(8)
C13 C14 1.375(9)
C13 C18 1.391(9)
C14 C15 1.394(10)
C14 H14 0.93
C15 O1 1.349(8)
C15 C16 1.390(11)
C16 O2 1.364(9)
C16 C17 1.401(10)
C17 O3 1.365(9)
C17 C18 1.378(10)
C18 H18 0.93
C19 O1 1.393(12)
C19 H19A 0.96
C19 H19B 0.96
C19 H19C 0.96
C20 O2 1.432(15)
C20 H20A 0.96
C20 H20B 0.96
C20 H20C 0.96
C21 O3 1.388(12)
C21 H21A 0.96
C21 H21B 0.96
C21 H21C 0.96
C22 C23 1.385(10)
C22 C27 1.395(10)
C23 C24 1.385(11)
C23 H23 0.93
C24 O4 1.351(10)
C24 C25 1.356(12)
C25 O5 1.349(10)
C25 C26 1.419(13)
C26 O6 1.355(10)
C26 C27 1.369(12)
C27 H27 0.93
C28 O4 1.418(14)
C28 H28A 0.96
C28 H28B 0.96
C28 H28C 0.96
C29 O5 1.395(17)
C29 H29A 0.96
C29 H29B 0.96
C29 H29C 0.96
C30 O6 1.323(16)
C30 H30A 0.96
C30 H30B 0.96
C30 H30C 0.96
C31 C32 1.391(10)
C31 C36 1.400(10)
C32 C33 1.365(11)
C32 H32 0.93
C33 O7 1.372(10)
C33 C34 1.378(12)
C34 C35 1.370(11)
C34 O8 1.373(9)
C35 O9 1.381(10)
C35 C36 1.383(10)
C36 H36 0.93
C37 O7 1.413(12)
C37 H37A 0.96
C37 H37B 0.96
C37 H37C 0.96
C38 O8 1.389(15)
C38 H38A 0.96
C38 H38B 0.96
C38 H38C 0.96
C39 O9 1.395(12)
C39 H39A 0.96
C39 H39B 0.96
C39 H39C 0.96
C40 C45 1.392(11)
C40 C41 1.394(11)
C41 C42 1.358(13)
C41 H41 0.93
C42 C43 1.395(18)
C42 O10 1.416(11)
C43 C44 1.387(17)
C43 O11A 1.424(17)
C43 O11B 1.425(16)
C44 C45 1.367(13)
C44 O12A 1.398(14)
C44 O12B 1.43(2)
C45 H45 0.93
C46A O10 1.38(2)
C46A H46A 0.96
C46A H46B 0.96
C46A H46C 0.96
C46B O10 1.33(2)
C46B H46D 0.96
C46B H46E 0.96
C46B H46F 0.96
C47 O11A 1.195(17)
C47 O11B 1.283(18)
C47 H47A 0.96
C47 H47B 0.96
C47 H47C 0.96
C47 H47D 0.96
C47 H47E 0.96
C47 H47F 0.96
C48A O12A 1.37(2)
C48A H48A 0.96
C48A H48B 0.96
C48A H48C 0.96
C48B O12B 1.39(3)
C48B H48D 0.96
C48B H48E 0.96
C48B H48F 0.96
C49 C50 1.366(10)
C49 C54 1.383(10)
C50 C51 1.404(10)
C50 H50 0.93
C51 O13 1.336(11)
C51 C52 1.393(12)
C52 O14 1.346(10)
C52 C53 1.406(12)
C53 O15 1.356(9)
C53 C54 1.368(11)
C54 H54 0.93
C55 O13 1.442(13)
C55 H55A 0.96
C55 H55B 0.96
C55 H55C 0.96
C56 O14 1.426(13)
C56 H56A 0.96
C56 H56B 0.96
C56 H56C 0.96
C57 O15 1.403(15)
C57 H57A 0.96
C57 H57B 0.96
C57 H57C 0.96
C58 C59 1.381(10)
C58 C63 1.390(10)
C59 C60 1.365(11)
C59 H59 0.93
C60 O16 1.373(9)
C60 C61 1.386(11)
C61 C62 1.385(11)
C61 O17 1.398(11)
C62 C63 1.380(10)
C62 O18 1.382(9)
C63 H63 0.93
C64 O16 1.421(13)
C64 H64A 0.96
C64 H64B 0.96
C64 H64C 0.96
C65 O17 1.423(14)
C65 H65A 0.96
C65 H65B 0.96
C65 H65C 0.96
C66 O18 1.415(18)
C66 H66A 0.96
C66 H66B 0.96
C66 H66C 0.96
C67 C68A 1.353(17)
C67 C72B 1.354(19)
C67 O19 1.369(9)
C67 C72A 1.371(16)
C67 C68B 1.43(2)
C68A C69A 1.41(2)
C68A H68A 0.93
C69A C70 1.351(18)
C69A H69A 0.93
C71A C72A 1.38(2)
C71A C70 1.402(17)
C71A H71A 0.93
C72A H72A 0.93
C68B C69B 1.38(2)
C68B H68B 0.93
C69B C70 1.46(2)
C69B H69B 0.93
C71B C70 1.292(18)
C71B C72B 1.38(2)
C71B H71B 0.93
C72B H72B 0.93
C70 C73 1.526(11)
C73 C75 1.44(2)
C73 C74 1.454(19)
C73 C76 1.57(2)
C74 H74A 0.96
C74 H74B 0.96
C74 H74C 0.96
C75 H75A 0.96
C75 H75B 0.96
C75 H75C 0.96
C76 H76A 0.96
C76 H76B 0.96
C76 H76C 0.96

loop_
_geom_hbond_atom_site_label_D
_geom_hbond_atom_site_label_H
_geom_hbond_atom_site_label_A
_geom_hbond_site_symmetry_A
_geom_hbond_distance_DH
_geom_hbond_distance_HA
_geom_hbond_distance_DA
_geom_hbond_angle_DHA
C72B H72B N6 . 0.93 2.71 3.599(18) 159.8
C50 H50 N4 . 0.93 2.50 3.012(9) 114.9
C47 H47E O10 . 0.96 2.64 3.13(2) 112.3
C36 H36 N2 . 0.93 2.44 3.072(9) 124.8
C21 H21B O13 3_756 0.96 2.55 3.461(13) 158.7
C20 H20A O3 . 0.96 2.90 3.098(14) 92.9
C19 H19C O7 4_466 0.96 2.65 3.408(16) 136.2
C18 H18 N6 . 0.93 2.55 3.114(8) 119.7
C14 H14 O8 4_466 0.93 2.47 3.265(9) 143.3
